data_4072700
loop_
_publ_author_name
'Tamm, Matthias'
'Kunst, Andreas'
'Stadler, Michael'
'Herdtweck, Eberhardt'

_publ_section_title
;
 Efficient Direct Synthesis of Tropidinyl Titanium and Zirconium Complexes
 by Allylic CH-Activation of 8-Methyl-8-azabicyclo[3.2.1]oct-2-ene
 (Tropidine)
;
_journal_issue 3
_journal_name_full Organometallics
_journal_page_first 761
_journal_paper_doi 10.1021/om0609564
_journal_volume 26
_journal_year 2007
_chemical_formula_moiety 'C8 H12 Cl3 N Ti'
_chemical_formula_sum 'C8 H12 Cl3 N Ti'
_chemical_formula_weight 276.41
_chemical_name_systematic ?
_space_group_IT_number 14
_symmetry_cell_setting monoclinic
_symmetry_Int_Tables_number 14
_symmetry_space_group_name_Hall '-P 2ybc'
_symmetry_space_group_name_H-M 'P 1 21/c 1'
_atom_sites_solution_hydrogens difmap
_atom_sites_solution_primary direct
_atom_sites_solution_secondary difmap
_cell_angle_alpha 90
_cell_angle_beta 109.5536(7)
_cell_angle_gamma 90
_cell_formula_units_Z 4
_cell_length_a 7.0547(1)
_cell_length_b 21.9532(3)
_cell_length_c 7.6005(1)
_cell_measurement_reflns_used 2098
_cell_measurement_temperature 173(1)
_cell_measurement_theta_max 25.34
_cell_measurement_theta_min 1.86
_cell_volume 1109.23(3)
_computing_cell_refinement 'DENZO (Nonius, 2001b)'
_computing_data_collection 'Kappa-CCD Control Software (Nonius, 2001a)'
_computing_data_reduction 'DENZO (Nonius, 2001b)'
_computing_molecular_graphics 'PLATON (Spek, 2006)'
_computing_publication_material 'PLATON (Spek, 2006)'
_computing_structure_refinement 'SHELXL97 (Sheldrick, 1998)'
_computing_structure_solution 'SIR92 (Altomare, 1994)'
_diffrn_ambient_temperature 173(1)
_diffrn_detector ' CCD plate '
_diffrn_detector_area_resol_mean 18
_diffrn_measured_fraction_theta_full 1.000
_diffrn_measured_fraction_theta_max 1.000
_diffrn_measurement_device ' \k-geometry diffractometer '
_diffrn_measurement_device_type ' Nonius \k-CCD diffractometer'
_diffrn_measurement_method ' phi- and omega-rotation '
_diffrn_radiation_monochromator graphite
_diffrn_radiation_source 'NONIUS FR 591 rotating anode'
_diffrn_radiation_type 'Mo K\a'
_diffrn_radiation_wavelength 0.71073
_diffrn_reflns_av_R_equivalents 0.039
_diffrn_reflns_av_sigmaI/netI 0.0182
_diffrn_reflns_limit_h_max 8
_diffrn_reflns_limit_h_min -8
_diffrn_reflns_limit_k_max 26
_diffrn_reflns_limit_k_min -26
_diffrn_reflns_limit_l_max 9
_diffrn_reflns_limit_l_min -9
_diffrn_reflns_number 22846
_diffrn_reflns_theta_full 25.34
_diffrn_reflns_theta_max 25.34
_diffrn_reflns_theta_min 1.86
_diffrn_standards_decay_% 0
_exptl_absorpt_coefficient_mu 1.447
_exptl_absorpt_correction_T_max 0.889
_exptl_absorpt_correction_T_min 0.689
_exptl_absorpt_correction_type multi-scan
_exptl_absorpt_process_details '(applied during the scaling procedure; Nonius, 2001b)'
_exptl_crystal_colour blue
_exptl_crystal_density_diffrn 1.655
_exptl_crystal_density_meas ?
_exptl_crystal_density_method none
_exptl_crystal_description fragment
_exptl_crystal_F_000 560
_exptl_crystal_size_max 0.25
_exptl_crystal_size_mid 0.20
_exptl_crystal_size_min 0.08
_refine_diff_density_max 0.625
_refine_diff_density_min -0.374
_refine_diff_density_rms 0.051
_refine_ls_goodness_of_fit_ref 1.076
_refine_ls_hydrogen_treatment refall
_refine_ls_matrix_type full
_refine_ls_number_parameters 166
_refine_ls_number_reflns 2028
_refine_ls_number_restraints 0
_refine_ls_restrained_S_all 1.076
_refine_ls_R_factor_all 0.0295
_refine_ls_R_factor_gt 0.0260
_refine_ls_shift/su_max 0.000
_refine_ls_shift/su_mean 0.000
_refine_ls_structure_factor_coef Fsqd
_refine_ls_weighting_details 'w=1/[\s^2^(Fo^2^)+(Fo^2^)+(0.0219P)^2^+1.1151P] where P=(Fo^2^+2Fc^2^)/3'
_refine_ls_weighting_scheme sigma
_refine_ls_wR_factor_gt 0.0619
_refine_ls_wR_factor_ref 0.0634
_reflns_number_gt 1867
_reflns_number_total 2028
_reflns_threshold_expression I>2\s(I)
_cod_data_source_file om0609564si20061018_085426.cif
_cod_data_source_block STAA-4321-173
_cod_depositor_comments
;
The following automatic conversions were performed:

'_symmetry_cell_setting' value 'Monoclinic' changed to 'monoclinic'
according to /home/saulius/struct/CIF-dictionaries/cif_core.dic
dictionary named 'cif_core.dic' version 2.4.1 from 2010-06-29.

Automatic conversion script
Id: cif_fix_values 1715 2011-07-08 13:25:40Z adriana 

The following automatic conversions were performed:

'_exptl_crystal_density_meas' value 'none' was changed to '?' - the
value is perceived as not measured.

Automatic conversion script
Id: cif_fix_values 3008 2015-01-20 13:52:24Z robertas 
;
_cod_original_sg_symbol_H-M 'P 21/c'
_cod_database_code 4072700

loop_
_symmetry_equiv_pos_as_xyz
x,y,z
-x,1/2+y,1/2-z
-x,-y,-z
x,1/2-y,1/2+z

loop_
_atom_site_aniso_label
_atom_site_aniso_U_11
_atom_site_aniso_U_22
_atom_site_aniso_U_33
_atom_site_aniso_U_23
_atom_site_aniso_U_13
_atom_site_aniso_U_12
Ti 0.0262(2) 0.0190(2) 0.0187(2) -0.0012(1) 0.0040(2) 0.0010(1)
Cl1 0.0545(4) 0.0371(3) 0.0210(3) -0.0019(2) 0.0157(3) -0.0057(3)
Cl2 0.0392(3) 0.0304(3) 0.0489(4) -0.0020(3) -0.0044(3) 0.0120(2)
Cl3 0.0300(3) 0.0288(3) 0.0432(3) -0.0020(2) 0.0124(2) -0.0065(2)
N 0.0237(9) 0.0175(8) 0.0223(8) 0.0006(7) 0.0074(7) -0.0003(7)
C1 0.0255(11) 0.0250(11) 0.0291(11) 0.0010(9) 0.0102(9) -0.0041(9)
C2 0.0360(12) 0.0199(10) 0.0277(11) 0.0028(9) 0.0050(10) -0.0068(9)
C3 0.0345(12) 0.0193(11) 0.0262(11) -0.0073(8) -0.0038(9) 0.0031(9)
C4 0.0303(12) 0.0347(12) 0.0221(11) -0.0087(9) 0.0082(9) 0.0011(10)
C5 0.0305(11) 0.0268(11) 0.0178(10) 0.0014(8) 0.0074(9) -0.0027(9)
C6 0.0369(13) 0.0341(13) 0.0235(11) 0.0013(10) 0.0005(10) 0.0009(10)
C7 0.0260(12) 0.0278(12) 0.0399(14) 0.0010(10) 0.0010(10) -0.0020(10)
C8 0.0349(13) 0.0193(11) 0.0427(14) -0.0027(10) 0.0092(11) 0.0039(10)

loop_
_atom_site_label
_atom_site_type_symbol
_atom_site_thermal_displace_type
_atom_site_fract_x
_atom_site_fract_y
_atom_site_fract_z
_atom_site_occupancy
_atom_site_U_iso_or_equiv
Ti Ti Uani 0.39461(6) 0.13408(2) 0.14676(5) 1.000 0.0222(1)
Cl1 Cl Uani 0.49801(10) 0.12366(3) -0.10600(7) 1.000 0.0368(2)
Cl2 Cl Uani 0.15449(9) 0.20621(3) 0.05540(9) 1.000 0.0443(2)
Cl3 Cl Uani 0.21610(8) 0.05111(2) 0.17290(8) 1.000 0.0340(2)
N N Uani 0.6694(2) 0.08885(7) 0.3150(2) 1.000 0.0212(5)
C1 C Uani 0.8283(3) 0.13407(9) 0.3154(3) 1.000 0.0263(6)
C2 C Uani 0.7180(3) 0.19397(10) 0.2787(3) 1.000 0.0293(6)
C3 C Uani 0.5830(3) 0.20599(10) 0.3671(3) 1.000 0.0302(7)
C4 C Uani 0.5114(3) 0.15785(11) 0.4511(3) 1.000 0.0292(7)
C5 C Uani 0.6441(3) 0.10170(10) 0.4999(3) 1.000 0.0252(6)
C6 C Uani 0.8576(4) 0.11277(12) 0.6373(3) 1.000 0.0339(7)
C7 C Uani 0.9822(4) 0.13055(11) 0.5131(3) 1.000 0.0338(7)
C8 C Uani 0.7233(4) 0.02560(10) 0.2879(4) 1.000 0.0333(7)
H11 H Uiso 0.876(3) 0.1231(9) 0.223(3) 1.000 0.018(5)
H21 H Uiso 0.758(4) 0.2214(12) 0.217(3) 1.000 0.034(7)
H31 H Uiso 0.518(4) 0.2420(12) 0.351(3) 1.000 0.033(6)
H41 H Uiso 0.423(4) 0.1644(12) 0.505(4) 1.000 0.038(7)
H51 H Uiso 0.582(3) 0.0681(10) 0.535(3) 1.000 0.024(6)
H61 H Uiso 0.907(4) 0.0764(13) 0.705(4) 1.000 0.044(7)
H62 H Uiso 0.852(4) 0.1416(12) 0.718(4) 1.000 0.037(7)
H71 H Uiso 1.044(4) 0.1674(12) 0.548(3) 1.000 0.036(7)
H72 H Uiso 1.078(4) 0.1016(12) 0.517(4) 1.000 0.039(7)
H81 H Uiso 0.621(4) -0.0005(13) 0.291(4) 1.000 0.046(8)
H82 H Uiso 0.851(4) 0.0143(13) 0.387(4) 1.000 0.053(8)
H83 H Uiso 0.740(4) 0.0224(13) 0.169(4) 1.000 0.056(8)

loop_
_atom_type_symbol
_atom_type_description
_atom_type_scat_dispersion_real
_atom_type_scat_dispersion_imag
_atom_type_scat_source
Ti Ti 0.2776 0.4457 'International Tables Vol C Tables 4.2.6.8 and 6.1.1.4'
N N 0.0061 0.0033 'International Tables Vol C Tables 4.2.6.8 and 6.1.1.4'
Cl Cl 0.1484 0.1585 'International Tables Vol C Tables 4.2.6.8 and 6.1.1.4'
H H 0.0000 0.0000 'International Tables Vol C Tables 4.2.6.8 and 6.1.1.4'
C C 0.0033 0.0016 'International Tables Vol C Tables 4.2.6.8 and 6.1.1.4'

loop_
_geom_angle_atom_site_label_1
_geom_angle_atom_site_label_2
_geom_angle_atom_site_label_3
_geom_angle
_geom_angle_publ_flag
Cl1 Ti Cl2 103.31(3) yes
Cl1 Ti Cl3 109.72(3) yes
Cl1 Ti N 88.62(4) yes
Cl1 Ti C2 83.45(5) yes
Cl1 Ti C3 113.66(6) yes
Cl1 Ti C4 141.34(6) yes
Cl2 Ti Cl3 102.12(3) yes
Cl2 Ti N 159.03(5) yes
Cl2 Ti C2 104.01(5) yes
Cl2 Ti C3 86.29(6) yes
Cl2 Ti C4 97.66(6) yes
Cl3 Ti N 89.63(4) yes
Cl3 Ti C2 146.97(5) yes
Cl3 Ti C3 132.40(6) yes
Cl3 Ti C4 96.89(6) yes
N Ti C2 59.73(6) yes
N Ti C3 73.05(7) yes
N Ti C4 63.36(7) yes
C2 Ti C3 32.10(7) yes
C2 Ti C4 59.94(8) yes
C3 Ti C4 35.63(8) yes
Ti N C1 102.60(11) yes
Ti N C5 95.90(11) yes
Ti N C8 124.76(14) yes
C1 N C5 101.37(15) yes
C1 N C8 113.42(17) yes
C5 N C8 115.17(17) yes
N C1 C2 103.81(17) yes
N C1 C7 104.64(17) yes
C2 C1 C7 112.22(18) no
Ti C2 C1 87.77(13) yes
Ti C2 C3 67.04(13) yes
C1 C2 C3 118.7(2) no
Ti C3 C2 80.86(13) yes
Ti C3 C4 67.59(12) yes
C2 C3 C4 119.5(2) no
Ti C4 C3 76.78(13) yes
Ti C4 C5 92.68(13) yes
C3 C4 C5 115.70(19) no
N C5 C4 100.42(16) yes
N C5 C6 105.61(17) yes
C4 C5 C6 114.94(19) no
C5 C6 C7 104.72(18) no
C1 C7 C6 104.6(2) no
N C1 H11 107.1(13) no
C2 C1 H11 113.0(13) no
C7 C1 H11 114.9(14) no
Ti C2 H21 124.1(16) no
C1 C2 H21 117.7(18) no
C3 C2 H21 122.7(18) no
Ti C3 H31 110.5(16) no
C2 C3 H31 120.7(17) no
C4 C3 H31 118.3(18) no
Ti C4 H41 116.9(19) no
C3 C4 H41 120.9(18) no
C5 C4 H41 120.2(18) no
N C5 H51 109.3(13) no
C4 C5 H51 113.5(14) no
C6 C5 H51 112.0(13) no
C5 C6 H61 109.5(18) no
C5 C6 H62 108.7(19) no
C7 C6 H61 111.3(18) no
C7 C6 H62 114.1(19) no
H61 C6 H62 108(2) no
C1 C7 H71 110.6(14) no
C1 C7 H72 109.7(18) no
C6 C7 H71 111.1(16) no
C6 C7 H72 111.6(18) no
H71 C7 H72 109(3) no
N C8 H81 109.8(19) no
N C8 H82 109.9(17) no
N C8 H83 108.8(17) no
H81 C8 H82 110(2) no
H81 C8 H83 109(3) no
H82 C8 H83 109(2) no

loop_
_geom_bond_atom_site_label_1
_geom_bond_atom_site_label_2
_geom_bond_distance
_geom_bond_publ_flag
Ti Cl1 2.2832(7) yes
Ti Cl2 2.2520(8) yes
Ti Cl3 2.2607(6) yes
Ti N 2.1725(15) yes
Ti C2 2.531(2) yes
Ti C3 2.361(2) yes
Ti C4 2.242(2) yes
N C1 1.497(3) yes
N C5 1.501(3) yes
N C8 1.472(3) yes
C1 C2 1.506(3) no
C1 C7 1.533(3) no
C2 C3 1.363(3) no
C3 C4 1.413(3) no
C4 C5 1.517(3) no
C5 C6 1.538(3) no
C6 C7 1.540(4) no
C1 H11 0.91(2) no
C2 H21 0.87(3) no
C3 H31 0.90(3) no
C4 H41 0.87(3) no
C5 H51 0.94(2) no
C6 H61 0.95(3) no
C6 H62 0.89(3) no
C7 H71 0.92(3) no
C7 H72 0.92(3) no
C8 H81 0.93(3) no
C8 H82 0.99(3) no
C8 H83 0.95(3) no
